data_1525631
loop_
_publ_author_name
'Belaya, S.V.'
'Vasil'eva, I.G.'
'Podberezskaya, N.V.'
'Pervukhina, N.V.'
'Eliseev, A.P.'

_publ_section_title
;
 Holmium polysulfides: crystal growth, structure and properties
;
_journal_name_full 'Journal of Alloys Compd.'
_journal_page_first 26
_journal_page_last 33
_journal_volume 323
_journal_year 2001
_chemical_formula_sum 'Ho S1.885'
_space_group_IT_number 129
_symmetry_space_group_name_Hall '-P 4a 2a'
_symmetry_space_group_name_H-M 'P 4/n m m :2'
_cell_angle_alpha 90
_cell_angle_beta 90
_cell_angle_gamma 90
_cell_formula_units_Z 2
_cell_length_a 3.82
_cell_length_b 3.82
_cell_length_c 7.84
_cell_volume 114.404
_citation_journal_id_ASTM JALCEU
_cod_data_source_file Belaya_JALCEU_2001_1306.cif
_cod_data_source_block Ho1S1.885
_cod_original_cell_volume 114.4044
_cod_original_formula_sum 'Ho1 S1.885'
_cod_database_code 1525631

loop_
_symmetry_equiv_pos_as_xyz
x,y,z
-y+1/2,x,z
-x+1/2,-y+1/2,z
y,-x+1/2,z
x+1/2,-y,-z
y+1/2,x+1/2,-z
-x,y+1/2,-z
-y,-x,-z
-x,-y,-z
y-1/2,-x,-z
x-1/2,y-1/2,-z
-y,x-1/2,-z
-x-1/2,y,z
-y-1/2,-x-1/2,z
x,-y-1/2,z
y,x,z

loop_
_atom_site_label
_atom_site_type_symbol
_atom_site_fract_x
_atom_site_fract_y
_atom_site_fract_z
_atom_site_occupancy
_atom_site_U_iso_or_equiv
S1 S-2 0.25 0.25 0.6354 1 0.0
Ho1 Ho+3 0.25 0.25 0.273 1 0.0
S2 S-1 0.25 0.75 0 0.8864 0.0
